data_7123033
loop_
_publ_author_name
'Vrana, Jan'
'Holub, Josef'
'Samsonov, Maksim Andreevich'
'Ruzickova, Zdenka'
'Fanfrlik, Jindrich'
'Hnyk, Drahom\'ir'
'R\%u\<zi\<cka, Ale\<s'

_publ_section_title
;
 Thiaborane clusters with the exoskeletal B-H group
;
_journal_name_full 'Chemical Communications'
_journal_paper_doi 10.1039/C9CC00952C
_journal_year 2019
_chemical_formula_moiety 'C15 H33 B11 Cl2 N4 S'
_chemical_formula_sum 'C15 H33 B11 Cl2 N4 S'
_chemical_formula_weight 491.32
_chemical_name_systematic
;
 ?
;
_space_group_crystal_system triclinic
_space_group_IT_number 2
_space_group_name_Hall '-P 1'
_space_group_name_H-M_alt 'P -1'
_symmetry_space_group_name_Hall '-P 1'
_symmetry_space_group_name_H-M 'P -1'
_atom_sites_solution_hydrogens mixed
_audit_creation_method 'APEX3 v2016.5-0'
_audit_update_record
;
2019-02-01 deposited with the CCDC.    2019-02-21 downloaded from the CCDC.
;
_cell_angle_alpha 72.8750(10)
_cell_angle_beta 77.9390(10)
_cell_angle_gamma 76.3180(10)
_cell_formula_units_Z 2
_cell_length_a 8.8688(3)
_cell_length_b 10.1323(4)
_cell_length_c 15.8068(6)
_cell_measurement_reflns_used 79833
_cell_measurement_temperature 150(2)
_cell_measurement_theta_max 27.5
_cell_measurement_theta_min 1
_cell_volume 1304.00(8)
_computing_cell_refinement 'APEX3 v2016.5-0 (Bruker AXS)'
_computing_data_collection 'Bruker Instrument Service vV6.2.3'
_computing_data_reduction 'SAINT V8.37A (Bruker AXS Inc., 2015)'
_computing_molecular_graphics 'Platon (Spek, 2009)'
_computing_publication_material 'Platon (Spek, 2009)'
_computing_structure_refinement 'SHELXL-2014/7 (Sheldrick, 2014)'
_computing_structure_solution 'XT, VERSION 2014/5'
_diffrn_ambient_temperature 150(2)
_diffrn_detector_area_resol_mean 10.4167
_diffrn_measured_fraction_theta_full 0.999
_diffrn_measured_fraction_theta_max 0.997
_diffrn_measurement_device_type 'Bruker D8 - Venture'
_diffrn_measurement_method '\f and \w scans to fill the Ewald sphere'
_diffrn_radiation_type MoK\a
_diffrn_radiation_wavelength 0.71073
_diffrn_reflns_av_R_equivalents 0.0291
_diffrn_reflns_av_unetI/netI 0.0132
_diffrn_reflns_Laue_measured_fraction_full 0.999
_diffrn_reflns_Laue_measured_fraction_max 0.997
_diffrn_reflns_limit_h_max 11
_diffrn_reflns_limit_h_min -11
_diffrn_reflns_limit_k_max 13
_diffrn_reflns_limit_k_min -13
_diffrn_reflns_limit_l_max 20
_diffrn_reflns_limit_l_min -20
_diffrn_reflns_number 79833
_diffrn_reflns_point_group_measured_fraction_full 0.999
_diffrn_reflns_point_group_measured_fraction_max 0.997
_diffrn_reflns_theta_full 25.242
_diffrn_reflns_theta_max 27.549
_diffrn_reflns_theta_min 2.222
_diffrn_source 'sealed X-ray tube'
_exptl_absorpt_coefficient_mu 0.342
_exptl_absorpt_correction_T_max 0.7456
_exptl_absorpt_correction_T_min 0.7131
_exptl_absorpt_correction_type multi-scan
_exptl_absorpt_process_details
;
SADABS-2016/2 - Bruker AXS area detector
scaling and absorption correction
;
_exptl_crystal_colour colourless
_exptl_crystal_density_diffrn 1.251
_exptl_crystal_description block
_exptl_crystal_F_000 512
_exptl_crystal_size_max 0.201
_exptl_crystal_size_mid 0.185
_exptl_crystal_size_min 0.180
_refine_diff_density_max 0.835
_refine_diff_density_min -0.983
_refine_diff_density_rms 0.120
_refine_ls_extinction_method none
_refine_ls_goodness_of_fit_ref 1.147
_refine_ls_hydrogen_treatment mixed
_refine_ls_matrix_type full
_refine_ls_number_parameters 343
_refine_ls_number_reflns 6017
_refine_ls_number_restraints 20
_refine_ls_restrained_S_all 1.855
_refine_ls_R_factor_all 0.0545
_refine_ls_R_factor_gt 0.0508
_refine_ls_shift/su_max 0.001
_refine_ls_shift/su_mean 0.000
_refine_ls_structure_factor_coef Fsqd
_refine_ls_weighting_details 'w=1/[\s^2^(Fo^2^)+(0.0671P)^2^+1.1777P] where P=(Fo^2^+2Fc^2^)/3'
_refine_ls_weighting_scheme calc
_refine_ls_wR_factor_gt 0.1429
_refine_ls_wR_factor_ref 0.1456
_reflns_Friedel_coverage 0.000
_reflns_number_gt 5574
_reflns_number_total 6017
_reflns_threshold_expression 'I > 2\s(I)'
_cod_data_source_file c9cc00952c2.cif
_cod_data_source_block 2a
_cod_database_code 7123033
_shelx_space_group_comment
;
The symmetry employed for this shelxl refinement is uniquely defined
by the following loop, which should always be used as a source of
symmetry information in preference to the above space-group names.
They are only intended as comments.
;
_exptl_absorpt_special_details
;
The ratio of minimum to maximum
apparent transmission was 0.956
;
_shelxl_version_number 2013-4

loop_
_space_group_symop_operation_xyz
'x, y, z'
'-x, -y, -z'

loop_
_atom_site_label
_atom_site_type_symbol
_atom_site_fract_x
_atom_site_fract_y
_atom_site_fract_z
_atom_site_U_iso_or_equiv
_atom_site_adp_type
_atom_site_occupancy
_atom_site_site_symmetry_order
_atom_site_calc_flag
_atom_site_refinement_flags_posn
_atom_site_refinement_flags_adp
_atom_site_refinement_flags_occupancy
_atom_site_disorder_assembly
_atom_site_disorder_group
Cl1 Cl 0.21257(7) 0.35984(6) 0.69783(4) 0.03886(16) Uani 1 1 d . . . . .
S7 S 0.38867(8) 0.56796(7) 0.08736(4) 0.02079(16) Uani 0.7382(15) 1 d D . P A 1
Cl2 Cl 0.40750(10) 0.33413(9) 0.52909(5) 0.0583(2) Uani 1 1 d . . . . .
S7' S 0.2753(3) 0.4315(3) 0.08506(15) 0.02079(16) Uani 0.2618(15) 1 d D . P A 2
B8 B 0.2607(6) 0.4348(6) 0.0936(4) 0.038 Uani 0.7382(15) 1 d D . P A 1
C15 C 0.4064(3) 0.3289(3) 0.6416(2) 0.0491(6) Uani 1 1 d . . . . .
H15A H 0.4627 0.4010 0.6439 0.059 Uiso 1 1 calc R U . . .
H15B H 0.4622 0.2357 0.6721 0.059 Uiso 1 1 calc R U . . .
N3 N 0.80679(18) 0.12971(16) 0.17637(10) 0.0195(3) Uani 1 1 d . . . . .
N2 N 0.8628(3) 0.1664(2) 0.56418(13) 0.0360(4) Uani 1 1 d . . . . .
N4 N 1.22281(19) 0.07931(17) -0.00230(11) 0.0238(3) Uani 1 1 d . . . . .
N1 N 0.71181(18) 0.14739(16) 0.33573(10) 0.0195(3) Uani 1 1 d . . . . .
C12 C 0.8569(2) 0.24092(19) 0.11384(12) 0.0216(4) Uani 1 1 d . . . . .
H12 H 0.7941 0.3317 0.1110 0.026 Uiso 1 1 calc R U . . .
B12 B 0.6510(2) 0.1453(2) 0.24800(13) 0.0198(4) Uani 1 1 d . . . . .
C10 C 1.0898(2) 0.09609(19) 0.05572(12) 0.0202(3) Uani 1 1 d . . . . .
C8 C 0.8990(2) 0.00182(19) 0.17831(12) 0.0228(4) Uani 1 1 d . . . . .
H8 H 0.8662 -0.0777 0.2214 0.027 Uiso 1 1 calc R U . . .
C11 C 0.9927(2) 0.22939(19) 0.05474(12) 0.0219(4) Uani 1 1 d . . . . .
H11 H 1.0222 0.3112 0.0127 0.026 Uiso 1 1 calc R U . . .
C1 C 0.7799(2) 0.2537(2) 0.33557(13) 0.0228(4) Uani 1 1 d . . . . .
H1 H 0.7898 0.3268 0.2821 0.027 Uiso 1 1 calc R U . . .
C9 C 1.0366(2) -0.01926(19) 0.12184(13) 0.0236(4) Uani 1 1 d . . . . .
H9 H 1.0969 -0.1114 0.1268 0.028 Uiso 1 1 calc R U . . .
C2 C 0.8350(2) 0.2618(2) 0.40789(14) 0.0252(4) Uani 1 1 d . . . . .
H2 H 0.8857 0.3370 0.4031 0.030 Uiso 1 1 calc R U . . .
C14 C 1.2768(3) 0.1992(2) -0.06837(14) 0.0307(4) Uani 1 1 d . . . . .
H14A H 1.3750 0.1666 -0.1045 0.046 Uiso 1 1 calc R U . . .
H14B H 1.2946 0.2642 -0.0378 0.046 Uiso 1 1 calc R U . . .
H14C H 1.1971 0.2476 -0.1074 0.046 Uiso 1 1 calc R U . . .
C3 C 0.8166(2) 0.1582(2) 0.49017(13) 0.0245(4) Uani 1 1 d . . . . .
C4 C 0.7457(3) 0.0475(2) 0.48952(13) 0.0267(4) Uani 1 1 d . . . . .
H4 H 0.7321 -0.0263 0.5422 0.032 Uiso 1 1 calc R U . . .
C5 C 0.6964(2) 0.04624(19) 0.41331(12) 0.0231(4) Uani 1 1 d . . . . .
H5 H 0.6490 -0.0295 0.4150 0.028 Uiso 1 1 calc R U . . .
C13 C 1.3186(3) -0.0602(2) 0.00243(16) 0.0315(4) Uani 1 1 d . . . . .
H13A H 1.4106 -0.0538 -0.0443 0.047 Uiso 1 1 calc R U . . .
H13B H 1.2566 -0.1219 -0.0065 0.047 Uiso 1 1 calc R U . . .
H13C H 1.3531 -0.0989 0.0613 0.047 Uiso 1 1 calc R U . . .
B6 B 0.4178(3) 0.4138(2) 0.27912(14) 0.0237(4) Uani 1 1 d . . . . .
C7 C 0.8384(4) 0.0614(3) 0.64885(15) 0.0430(6) Uani 1 1 d . . . . .
H7A H 0.8792 0.0843 0.6947 0.065 Uiso 1 1 calc R U . . .
H7B H 0.8936 -0.0315 0.6417 0.065 Uiso 1 1 calc R U . . .
H7C H 0.7259 0.0607 0.6671 0.065 Uiso 1 1 calc R U . . .
B11 B 0.5241(2) 0.4749(2) 0.17389(15) 0.0229(4) Uani 1 1 d D . . . .
B2 B 0.3406(3) 0.5803(2) 0.21481(16) 0.0277(4) Uani 1 1 d D . . . .
B10 B 0.5081(2) 0.2898(2) 0.21359(13) 0.0190(4) Uani 1 1 d D . . . .
B5 B 0.3128(3) 0.2896(2) 0.27185(14) 0.0239(4) Uani 1 1 d D . . . .
B9 B 0.3435(2) 0.2682(2) 0.16411(14) 0.0219(4) Uani 1 1 d D . . . .
B3 B 0.1788(3) 0.5575(3) 0.16596(15) 0.0270(4) Uani 1 1 d D . . . .
C6 C 0.9420(4) 0.2790(3) 0.5604(2) 0.0540(8) Uani 1 1 d . . . . .
H6A H 0.9670 0.2686 0.6198 0.081 Uiso 1 1 calc R U . . .
H6B H 0.8732 0.3700 0.5414 0.081 Uiso 1 1 calc R U . . .
H6C H 1.0391 0.2740 0.5175 0.081 Uiso 1 1 calc R U . . .
B1 B 0.2122(3) 0.4639(3) 0.27550(15) 0.0271(4) Uani 1 1 d . . . . .
B4 B 0.1670(3) 0.3761(3) 0.20518(14) 0.0257(4) Uani 1 1 d D . . . .
B8' B 0.3775(9) 0.5657(7) 0.1068(5) 0.038 Uani 0.2618(15) 1 d D . P A 2
H8'' H 0.4312 0.6282 0.0412 0.046 Uiso 0.2618(15) 1 calc R U P A 2
H5' H 0.288(3) 0.205(3) 0.331(2) 0.044(8) Uiso 1 1 d . . . . .
H12' H 0.610(3) 0.043(2) 0.2647(16) 0.023(6) Uiso 1 1 d . . . . .
H11' H 0.626(3) 0.517(3) 0.1617(19) 0.041(7) Uiso 1 1 d . . . . .
H3' H 0.082(3) 0.644(3) 0.1502(18) 0.034(7) Uiso 1 1 d . . . . .
H4' H 0.055(4) 0.338(3) 0.216(2) 0.052(9) Uiso 1 1 d . . . . .
H1' H 0.128(4) 0.487(3) 0.329(2) 0.046(8) Uiso 1 1 d . . . . .
H2' H 0.336(3) 0.686(3) 0.2256(18) 0.034(7) Uiso 1 1 d . . . . .
H6' H 0.463(4) 0.407(3) 0.339(2) 0.046(8) Uiso 1 1 d . . . . .
H9' H 0.338(3) 0.171(3) 0.1508(18) 0.036(7) Uiso 1 1 d . . . . .
H10' H 0.474(3) 0.306(4) 0.134(3) 0.087(13) Uiso 1 1 d D . . . .
H8' H 0.203(4) 0.467(4) 0.031(2) 0.029(8) Uiso 0.7382(15) 1 d . . P A 1

loop_
_atom_site_aniso_label
_atom_site_aniso_U_11
_atom_site_aniso_U_22
_atom_site_aniso_U_33
_atom_site_aniso_U_23
_atom_site_aniso_U_13
_atom_site_aniso_U_12
Cl1 0.0487(3) 0.0342(3) 0.0319(3) -0.0064(2) 0.0015(2) -0.0138(2)
S7 0.0245(3) 0.0178(3) 0.0169(3) -0.0004(2) -0.0032(2) -0.0031(2)
Cl2 0.0679(5) 0.0620(4) 0.0479(4) -0.0264(3) 0.0166(3) -0.0244(4)
S7' 0.0245(3) 0.0178(3) 0.0169(3) -0.0004(2) -0.0032(2) -0.0031(2)
B8 0.031 0.045 0.038 -0.006 -0.007 -0.009
C15 0.0371(13) 0.0634(17) 0.0542(16) -0.0209(14) -0.0113(11) -0.0123(12)
N3 0.0253(8) 0.0166(7) 0.0170(7) -0.0012(5) -0.0078(6) -0.0049(6)
N2 0.0550(12) 0.0301(9) 0.0295(9) -0.0062(7) -0.0231(9) -0.0076(8)
N4 0.0257(8) 0.0224(8) 0.0245(8) -0.0082(6) -0.0065(6) -0.0017(6)
N1 0.0235(7) 0.0187(7) 0.0165(7) 0.0000(6) -0.0060(6) -0.0075(6)
C12 0.0271(9) 0.0159(8) 0.0209(8) -0.0015(7) -0.0059(7) -0.0043(7)
B12 0.0254(10) 0.0189(9) 0.0161(9) -0.0003(7) -0.0064(7) -0.0083(7)
C10 0.0251(9) 0.0210(8) 0.0184(8) -0.0060(7) -0.0108(7) -0.0039(7)
C8 0.0322(10) 0.0161(8) 0.0206(8) -0.0007(7) -0.0104(7) -0.0051(7)
C11 0.0270(9) 0.0167(8) 0.0212(8) -0.0018(7) -0.0051(7) -0.0051(7)
C1 0.0259(9) 0.0211(9) 0.0212(9) 0.0010(7) -0.0064(7) -0.0093(7)
C9 0.0302(9) 0.0160(8) 0.0254(9) -0.0042(7) -0.0110(7) -0.0015(7)
C2 0.0289(9) 0.0213(9) 0.0284(10) -0.0027(7) -0.0112(8) -0.0087(7)
C14 0.0279(10) 0.0318(10) 0.0271(10) -0.0034(8) -0.0020(8) -0.0028(8)
C3 0.0307(10) 0.0227(9) 0.0218(9) -0.0053(7) -0.0115(7) -0.0020(7)
C4 0.0397(11) 0.0223(9) 0.0176(9) 0.0008(7) -0.0083(8) -0.0090(8)
C5 0.0314(10) 0.0198(8) 0.0185(8) 0.0004(7) -0.0063(7) -0.0099(7)
C13 0.0279(10) 0.0274(10) 0.0404(12) -0.0148(9) -0.0077(9) 0.0024(8)
B6 0.0287(10) 0.0274(10) 0.0181(9) -0.0068(8) -0.0064(8) -0.0071(8)
C7 0.0666(17) 0.0414(13) 0.0236(11) -0.0068(9) -0.0224(11) -0.0032(12)
B11 0.0224(10) 0.0191(9) 0.0274(10) -0.0046(8) -0.0030(8) -0.0064(7)
B2 0.0283(11) 0.0252(10) 0.0316(11) -0.0108(9) -0.0058(9) -0.0031(8)
B10 0.0225(9) 0.0200(9) 0.0154(9) -0.0018(7) -0.0056(7) -0.0071(7)
B5 0.0277(10) 0.0284(10) 0.0164(9) -0.0021(8) -0.0016(8) -0.0126(8)
B9 0.0235(10) 0.0244(10) 0.0204(9) -0.0059(8) -0.0042(8) -0.0085(8)
B3 0.0238(10) 0.0312(11) 0.0258(10) -0.0107(9) -0.0043(8) 0.0000(8)
C6 0.085(2) 0.0421(14) 0.0526(16) -0.0119(12) -0.0418(16) -0.0186(14)
B1 0.0260(10) 0.0355(12) 0.0205(10) -0.0104(9) -0.0007(8) -0.0054(9)
B4 0.0210(10) 0.0352(12) 0.0231(10) -0.0080(9) -0.0032(8) -0.0089(8)
B8' 0.031 0.045 0.038 -0.006 -0.007 -0.009

loop_
_atom_type_symbol
_atom_type_description
_atom_type_scat_dispersion_real
_atom_type_scat_dispersion_imag
_atom_type_scat_source
C C 0.0033 0.0016 'International Tables Vol C Tables 4.2.6.8 and 6.1.1.4'
H H 0.0000 0.0000 'International Tables Vol C Tables 4.2.6.8 and 6.1.1.4'
B B 0.0013 0.0007 'International Tables Vol C Tables 4.2.6.8 and 6.1.1.4'
N N 0.0061 0.0033 'International Tables Vol C Tables 4.2.6.8 and 6.1.1.4'
S S 0.1246 0.1234 'International Tables Vol C Tables 4.2.6.8 and 6.1.1.4'
Cl Cl 0.1484 0.1585 'International Tables Vol C Tables 4.2.6.8 and 6.1.1.4'

loop_
_geom_angle_atom_site_label_1
_geom_angle_atom_site_label_2
_geom_angle_atom_site_label_3
_geom_angle
B11 S7 B8 105.19(16)
B11 S7 B2 55.90(10)
B8 S7 B2 99.93(18)
B11 S7 B3 99.92(10)
B8 S7 B3 56.07(18)
B2 S7 B3 54.86(10)
B9 S7' B4 57.56(12)
B9 S7' B8' 103.4(2)
B4 S7' B8' 96.4(3)
B9 S7' B3 101.63(14)
B4 S7' B3 53.93(12)
B8' S7' B3 55.1(3)
B4 B8 B9 60.3(2)
B4 B8 B3 58.6(2)
B9 B8 B3 107.4(3)
B4 B8 S7 110.3(3)
B9 B8 S7 107.2(3)
B3 B8 S7 64.4(2)
B4 B8 H8' 125.6(18)
B9 B8 H8' 134.4(18)
B3 B8 H8' 111.9(18)
S7 B8 H8' 110.1(18)
Cl2 C15 Cl1 110.98(15)
Cl2 C15 H15A 109.4
Cl1 C15 H15A 109.4
Cl2 C15 H15B 109.4
Cl1 C15 H15B 109.4
H15A C15 H15B 108.0
C8 N3 C12 116.62(16)
C8 N3 B12 120.23(15)
C12 N3 B12 123.10(15)
C3 N2 C7 120.98(19)
C3 N2 C6 120.5(2)
C7 N2 C6 118.54(19)
C10 N4 C14 121.14(16)
C10 N4 C13 120.00(17)
C14 N4 C13 118.82(17)
C5 N1 C1 116.85(16)
C5 N1 B12 122.54(15)
C1 N1 B12 120.60(15)
N3 C12 C11 123.56(17)
N3 C12 H12 118.2
C11 C12 H12 118.2
N1 B12 N3 104.51(14)
N1 B12 B10 112.58(15)
N3 B12 B10 114.80(14)
N1 B12 H12' 105.7(12)
N3 B12 H12' 105.0(12)
B10 B12 H12' 113.3(12)
N4 C10 C11 122.48(17)
N4 C10 C9 122.04(17)
C11 C10 C9 115.49(17)
N3 C8 C9 123.70(17)
N3 C8 H8 118.2
C9 C8 H8 118.2
C12 C11 C10 120.39(17)
C12 C11 H11 119.8
C10 C11 H11 119.8
N1 C1 C2 123.68(17)
N1 C1 H1 118.2
C2 C1 H1 118.2
C8 C9 C10 120.24(17)
C8 C9 H9 119.9
C10 C9 H9 119.9
C1 C2 C3 120.08(17)
C1 C2 H2 120.0
C3 C2 H2 120.0
N4 C14 H14A 109.5
N4 C14 H14B 109.5
H14A C14 H14B 109.5
N4 C14 H14C 109.5
H14A C14 H14C 109.5
H14B C14 H14C 109.5
N2 C3 C4 122.55(18)
N2 C3 C2 121.75(19)
C4 C3 C2 115.70(17)
C5 C4 C3 120.34(17)
C5 C4 H4 119.8
C3 C4 H4 119.8
N1 C5 C4 123.29(17)
N1 C5 H5 118.4
C4 C5 H5 118.4
N4 C13 H13A 109.5
N4 C13 H13B 109.5
H13A C13 H13B 109.5
N4 C13 H13C 109.5
H13A C13 H13C 109.5
H13B C13 H13C 109.5
B11 B6 B2 63.01(13)
B11 B6 B5 108.56(15)
B2 B6 B5 108.78(15)
B11 B6 B1 110.69(15)
B2 B6 B1 59.91(13)
B5 B6 B1 60.54(13)
B11 B6 B10 61.87(12)
B2 B6 B10 113.35(15)
B5 B6 B10 59.90(12)
B1 B6 B10 111.03(15)
B11 B6 H6' 120.0(16)
B2 B6 H6' 119.0(16)
B5 B6 H6' 122.7(16)
B1 B6 H6' 120.2(16)
B10 B6 H6' 119.4(16)
N2 C7 H7A 109.5
N2 C7 H7B 109.5
H7A C7 H7B 109.5
N2 C7 H7C 109.5
H7A C7 H7C 109.5
H7B C7 H7C 109.5
B6 B11 B8' 103.6(3)
B6 B11 B10 60.44(12)
B8' B11 B10 109.0(2)
B6 B11 B2 58.71(13)
B8' B11 B2 57.0(3)
B10 B11 B2 108.72(15)
B6 B11 S7 111.19(13)
B10 B11 S7 109.30(12)
B2 B11 S7 65.07(10)
B6 B11 H11' 125.7(16)
B8' B11 H11' 117.3(16)
B10 B11 H11' 127.3(16)
B2 B11 H11' 116.8(16)
S7 B11 H11' 112.9(16)
B8' B2 B6 105.2(3)
B8' B2 B1 106.6(3)
B6 B2 B1 60.76(13)
B8' B2 B11 59.4(3)
B6 B2 B11 58.28(12)
B1 B2 B11 107.60(16)
B8' B2 B3 61.3(3)
B6 B2 B3 106.86(16)
B1 B2 B3 58.16(13)
B11 B2 B3 108.88(15)
B6 B2 S7 106.00(13)
B1 B2 S7 108.56(14)
B11 B2 S7 59.03(10)
B3 B2 S7 62.90(10)
B8' B2 H2' 117.9(14)
B6 B2 H2' 128.3(14)
B1 B2 H2' 124.8(14)
B11 B2 H2' 122.2(14)
B3 B2 H2' 118.0(14)
S7 B2 H2' 116.2(14)
B12 B10 B5 117.88(14)
B12 B10 B6 123.13(14)
B5 B10 B6 59.36(12)
B12 B10 B11 128.76(15)
B5 B10 B11 104.85(14)
B6 B10 B11 57.69(12)
B12 B10 B9 119.25(14)
B5 B10 B9 56.61(11)
B6 B10 B9 104.59(14)
B11 B10 B9 107.10(13)
B12 B10 H10' 114.9(18)
B5 B10 H10' 96.4(7)
B6 B10 H10' 121.9(18)
B11 B10 H10' 85.0(16)
B9 B10 H10' 42.1(5)
B9 B5 B4 62.40(12)
B9 B5 B6 111.81(15)
B4 B5 B6 109.07(16)
B9 B5 B10 64.38(12)
B4 B5 B10 114.28(14)
B6 B5 B10 60.74(12)
B9 B5 B1 111.35(15)
B4 B5 B1 59.97(13)
B6 B5 B1 59.94(13)
B10 B5 B1 111.23(15)
B9 B5 H5' 122.3(16)
B4 B5 H5' 119.3(16)
B6 B5 H5' 118.9(16)
B10 B5 H5' 120.5(15)
B1 B5 H5' 116.5(15)
B5 B9 B4 58.98(12)
B5 B9 B8 106.6(2)
B4 B9 B8 58.9(2)
B5 B9 S7' 111.13(16)
B4 B9 S7' 64.33(13)
B5 B9 B10 59.01(11)
B4 B9 B10 107.28(14)
B8 B9 B10 110.2(2)
S7' B9 B10 109.51(15)
B5 B9 H9' 122.6(14)
B4 B9 H9' 120.2(15)
B8 B9 H9' 120.0(15)
S7' B9 H9' 117.9(14)
B10 B9 H9' 123.2(15)
B5 B9 H10' 100.4(19)
B4 B9 H10' 125.1(19)
B8 B9 H10' 86.0(19)
S7' B9 H10' 82.3(19)
B10 B9 H10' 43.8(19)
H9' B9 H10' 114(2)
B1 B3 B4 59.90(13)
B1 B3 B8' 102.2(3)
B4 B3 B8' 106.4(2)
B1 B3 B2 58.45(13)
B4 B3 B2 106.40(15)
B8' B3 B2 55.5(2)
B1 B3 B8 107.1(2)
B4 B3 B8 58.50(19)
B2 B3 B8 108.6(2)
B1 B3 S7' 108.14(15)
B4 B3 S7' 61.01(12)
B8' B3 S7' 61.0(2)
B2 B3 S7' 106.69(15)
B1 B3 S7 108.26(13)
B4 B3 S7 106.36(13)
B2 B3 S7 62.24(10)
B8 B3 S7 59.53(17)
B1 B3 H3' 124.2(14)
B4 B3 H3' 126.4(14)
B8' B3 H3' 121.3(14)
B2 B3 H3' 119.7(14)
B8 B3 H3' 122.1(14)
S7' B3 H3' 122.3(14)
S7 B3 H3' 118.1(14)
N2 C6 H6A 109.5
N2 C6 H6B 109.5
H6A C6 H6B 109.5
N2 C6 H6C 109.5
H6A C6 H6C 109.5
H6B C6 H6C 109.5
B3 B1 B2 63.39(14)
B3 B1 B4 60.57(13)
B2 B1 B4 110.81(16)
B3 B1 B6 109.85(16)
B2 B1 B6 59.33(13)
B4 B1 B6 107.66(16)
B3 B1 B5 107.54(15)
B2 B1 B5 107.50(15)
B4 B1 B5 58.66(13)
B6 B1 B5 59.53(12)
B3 B1 H1' 118.3(17)
B2 B1 H1' 121.0(17)
B4 B1 H1' 119.5(17)
B6 B1 H1' 124.1(17)
B5 B1 H1' 123.6(16)
B5 B4 B1 61.37(13)
B5 B4 B8 107.9(2)
B1 B4 B8 110.3(2)
B5 B4 B3 108.87(15)
B1 B4 B3 59.52(13)
B8 B4 B3 62.9(2)
B5 B4 B9 58.63(12)
B1 B4 B9 109.43(15)
B8 B4 B9 60.8(2)
B3 B4 B9 111.18(15)
B5 B4 S7' 105.84(15)
B1 B4 S7' 111.01(16)
B3 B4 S7' 65.06(13)
B9 B4 S7' 58.11(12)
B5 B4 H4' 121.3(16)
B1 B4 H4' 123.7(16)
B8 B4 H4' 118.8(16)
B3 B4 H4' 122.8(16)
B9 B4 H4' 117.3(16)
S7' B4 H4' 119.4(16)
B2 B8' B11 63.6(3)
B2 B8' B3 63.1(3)
B11 B8' B3 113.6(4)
B2 B8' S7' 115.2(4)
B11 B8' S7' 109.5(3)
B3 B8' S7' 63.9(3)
B2 B8' H8'' 134.8
B11 B8' H8'' 109.9
B3 B8' H8'' 135.6
S7' B8' H8'' 109.0

loop_
_geom_bond_atom_site_label_1
_geom_bond_atom_site_label_2
_geom_bond_distance
Cl1 C15 1.765(3)
S7 B11 1.896(2)
S7 B8 1.928(5)
S7 B2 2.005(2)
S7 B3 2.017(2)
Cl2 C15 1.761(3)
S7' B9 1.814(3)
S7' B4 1.926(3)
S7' B8' 1.943(7)
S7' B3 1.996(3)
B8 B4 1.778(6)
B8 B9 1.811(5)
B8 B3 1.856(6)
B8 H8' 1.13(3)
C15 H15A 0.9900
C15 H15B 0.9900
N3 C8 1.355(2)
N3 C12 1.357(2)
N3 B12 1.601(3)
N2 C3 1.347(3)
N2 C7 1.456(3)
N2 C6 1.456(3)
N4 C10 1.344(3)
N4 C14 1.454(3)
N4 C13 1.457(2)
N1 C5 1.352(2)
N1 C1 1.353(2)
N1 B12 1.597(2)
C12 C11 1.365(3)
C12 H12 0.9500
B12 B10 1.729(3)
B12 H12' 1.12(2)
C10 C11 1.418(3)
C10 C9 1.420(3)
C8 C9 1.365(3)
C8 H8 0.9500
C11 H11 0.9500
C1 C2 1.364(3)
C1 H1 0.9500
C9 H9 0.9500
C2 C3 1.417(3)
C2 H2 0.9500
C14 H14A 0.9800
C14 H14B 0.9800
C14 H14C 0.9800
C3 C4 1.413(3)
C4 C5 1.369(3)
C4 H4 0.9500
C5 H5 0.9500
C13 H13A 0.9800
C13 H13B 0.9800
C13 H13C 0.9800
B6 B11 1.748(3)
B6 B2 1.756(3)
B6 B5 1.774(3)
B6 B1 1.781(3)
B6 B10 1.799(3)
B6 H6' 1.08(3)
C7 H7A 0.9800
C7 H7B 0.9800
C7 H7C 0.9800
B11 B8' 1.759(7)
B11 B10 1.823(3)
B11 B2 1.831(3)
B11 H11' 1.05(3)
B2 B8' 1.713(8)
B2 B1 1.766(3)
B2 B3 1.853(3)
B2 H2' 1.12(3)
B10 B5 1.784(3)
B10 B9 1.876(3)
B10 H10' 1.30(4)
B5 B9 1.737(3)
B5 B4 1.744(3)
B5 B1 1.792(3)
B5 H5' 1.09(3)
B9 B4 1.803(3)
B9 H9' 1.08(3)
B9 H10' 1.261(10)
B3 B1 1.761(3)
B3 B4 1.779(3)
B3 B8' 1.823(8)
B3 H3' 1.08(3)
C6 H6A 0.9800
C6 H6B 0.9800
C6 H6C 0.9800
B1 B4 1.768(3)
B1 H1' 1.05(3)
B4 H4' 1.11(3)
B8' H8'' 1.1200
